data_4021235
loop_
_publ_author_name
'Jonathan P. Hill'
'Ian J. Hewitt'
'Christopher E. Anson'
'Annie K. Powell'
'Amy Lea McCarty'
'Paul A. Karr'
'Melvin E. Zandler'
'Francis D'Souza'

_publ_section_title
;
 Highly Nonplanar, Electron Deficient, N-Substituted
 tetra-Oxocyclohexadienylidene Porphyrinogens:
 Structural, Computational, and Electrochemical Investigations
;
_journal_name_full 'Journal of Organic Chemistry'
_journal_page_first 5861
_journal_page_last 5869
_journal_paper_doi 10.1021/jo049401d
_journal_volume 69
_journal_year 2004
_chemical_formula_sum 'C110 H130 N4 O4'
_chemical_formula_weight 1572.18
_space_group_IT_number 14
_symmetry_cell_setting monoclinic
_symmetry_space_group_name_Hall '-P 2ybc'
_symmetry_space_group_name_H-M 'P 1 21/c 1'
_cell_angle_alpha 90.00
_cell_angle_beta 118.169(4)
_cell_angle_gamma 90.00
_cell_formula_units_Z 4
_cell_length_a 22.669(7)
_cell_length_b 20.100(6)
_cell_length_c 23.474(7)
_cell_measurement_temperature 220(2)
_cell_volume 9429(5)
_diffrn_ambient_temperature 220(2)
_exptl_crystal_density_diffrn 1.108
_cod_original_sg_symbol_H-M 'P 21/c'
_cod_database_code 4021235

loop_
_symmetry_equiv_pos_as_xyz
'x, y, z'
'-x, y+1/2, -z+1/2'
'-x, -y, -z'
'x, -y-1/2, z-1/2'

loop_
_atom_site_label
_atom_site_type_symbol
_atom_site_fract_x
_atom_site_fract_y
_atom_site_fract_z
_atom_site_U_iso_or_equiv
_atom_site_adp_type
_atom_site_occupancy
_atom_site_symmetry_multiplicity
_atom_site_calc_flag
_atom_site_refinement_flags
_atom_site_disorder_assembly
_atom_site_disorder_group
N1 N 0.12862(9) 0.22227(10) 0.19356(9) 0.0204(5) Uani 1 1 d . . .
N2 N 0.25689(10) 0.32320(10) 0.28934(9) 0.0205(5) Uani 1 1 d . . .
N3 N 0.30138(9) 0.21102(10) 0.40504(9) 0.0187(5) Uani 1 1 d . . .
N4 N 0.21092(9) 0.09733(9) 0.29346(9) 0.0186(5) Uani 1 1 d . . .
O1 O 0.13002(9) 0.49507(9) -0.02762(8) 0.0426(6) Uani 1 1 d . . .
O2 O 0.45173(10) 0.49354(9) 0.62265(8) 0.0469(6) Uani 1 1 d . . .
O3 O 0.45632(9) -0.11539(9) 0.57122(8) 0.0408(6) Uani 1 1 d . . .
O4 O -0.11079(12) -0.06583(12) 0.03869(10) 0.0947(11) Uani 1 1 d . . .
C1 C 0.11253(12) 0.16005(12) 0.16293(11) 0.0220(6) Uani 1 1 d . . .
C2 C 0.12012(12) 0.16452(12) 0.10885(11) 0.0241(6) Uani 1 1 d . . .
H2 H 0.1132 0.1299 0.0794 0.029 Uiso 1 1 calc R . .
C3 C 0.14012(12) 0.22958(12) 0.10462(11) 0.0247(6) Uani 1 1 d . . .
H3 H 0.1493 0.2458 0.0721 0.030 Uiso 1 1 calc R . .
C4 C 0.14407(12) 0.26584(13) 0.15649(11) 0.0218(6) Uani 1 1 d . . .
C5 C 0.16507(12) 0.33475(12) 0.17270(11) 0.0218(6) Uani 1 1 d . . .
C6 C 0.20211(12) 0.35631(12) 0.24039(11) 0.0208(6) Uani 1 1 d . . .
C7 C 0.18494(13) 0.40784(12) 0.26845(11) 0.0254(7) Uani 1 1 d . . .
H7 H 0.1500 0.4384 0.2469 0.030 Uiso 1 1 calc R . .
C8 C 0.22921(12) 0.40644(12) 0.33529(11) 0.0237(6) Uani 1 1 d . . .
H8 H 0.2281 0.4355 0.3661 0.028 Uiso 1 1 calc R . .
C9 C 0.27487(12) 0.35494(12) 0.34819(11) 0.0202(6) Uani 1 1 d . . .
C10 C 0.33034(12) 0.33241(12) 0.41014(10) 0.0203(6) Uani 1 1 d . . .
C11 C 0.34752(12) 0.26148(12) 0.41754(10) 0.0186(6) Uani 1 1 d . . .
C12 C 0.40934(12) 0.23334(12) 0.43378(10) 0.0225(6) Uani 1 1 d . . .
H12 H 0.4491 0.2565 0.4438 0.027 Uiso 1 1 calc R . .
C13 C 0.40177(12) 0.16413(12) 0.43248(10) 0.0211(6) Uani 1 1 d . . .
H13 H 0.4356 0.1326 0.4412 0.025 Uiso 1 1 calc R . .
C14 C 0.33507(12) 0.15003(12) 0.41587(10) 0.0196(6) Uani 1 1 d . . .
C15 C 0.30417(12) 0.08485(12) 0.40871(11) 0.0205(6) Uani 1 1 d . . .
C16 C 0.23469(12) 0.07459(11) 0.35638(11) 0.0199(6) Uani 1 1 d . . .
C17 C 0.18036(12) 0.05001(12) 0.36125(11) 0.0229(6) Uani 1 1 d . . .
H17 H 0.1815 0.0318 0.3986 0.028 Uiso 1 1 calc R . .
C18 C 0.12259(12) 0.05689(12) 0.30044(11) 0.0241(6) Uani 1 1 d . . .
H18 H 0.0788 0.0445 0.2905 0.029 Uiso 1 1 calc R . .
C19 C 0.14188(12) 0.08484(12) 0.25875(11) 0.0198(6) Uani 1 1 d . . .
C20 C 0.09917(12) 0.10031(12) 0.18990(11) 0.0206(6) Uani 1 1 d . . .
C21 C 0.09721(12) 0.24541(12) 0.23222(11) 0.0243(6) Uani 1 1 d . . .
H21A H 0.1224 0.2833 0.2589 0.029 Uiso 1 1 calc R . .
H21B H 0.0983 0.2097 0.2611 0.029 Uiso 1 1 calc R . .
C22 C 0.02430(13) 0.26634(13) 0.18825(11) 0.0260(6) Uani 1 1 d . . .
C23 C -0.02735(14) 0.22165(15) 0.17511(13) 0.0401(8) Uani 1 1 d . . .
H23 H -0.0177 0.1798 0.1953 0.048 Uiso 1 1 calc R . .
C24 C -0.09451(15) 0.23875(17) 0.13145(15) 0.0488(9) Uani 1 1 d . . .
H24 H -0.1291 0.2082 0.1229 0.059 Uiso 1 1 calc R . .
C25 C -0.10892(15) 0.29964(17) 0.10183(14) 0.0489(9) Uani 1 1 d . . .
H25 H -0.1533 0.3106 0.0723 0.059 Uiso 1 1 calc R . .
C26 C -0.05817(15) 0.34515(16) 0.11534(13) 0.0448(9) Uani 1 1 d . . .
H26 H -0.0682 0.3874 0.0958 0.054 Uiso 1 1 calc R . .
C27 C 0.00822(13) 0.32797(14) 0.15824(12) 0.0350(7) Uani 1 1 d . . .
H27 H 0.0425 0.3589 0.1668 0.042 Uiso 1 1 calc R . .
C28 C 0.29962(12) 0.27811(12) 0.27611(11) 0.0233(6) Uani 1 1 d . . .
H28A H 0.2739 0.2610 0.2320 0.028 Uiso 1 1 calc R . .
H28B H 0.3113 0.2401 0.3056 0.028 Uiso 1 1 calc R . .
C29 C 0.36361(13) 0.30920(13) 0.28307(11) 0.0254(6) Uani 1 1 d . . .
C30 C 0.36953(14) 0.37721(13) 0.27677(11) 0.0322(7) Uani 1 1 d . . .
H30 H 0.3339 0.4057 0.2700 0.039 Uiso 1 1 calc R . .
C31 C 0.42805(15) 0.40339(16) 0.28050(12) 0.0418(8) Uani 1 1 d . . .
H31 H 0.4316 0.4494 0.2758 0.050 Uiso 1 1 calc R . .
C32 C 0.48097(16) 0.36232(17) 0.29105(13) 0.0472(9) Uani 1 1 d . . .
H32 H 0.5203 0.3804 0.2933 0.057 Uiso 1 1 calc R . .
C33 C 0.47639(15) 0.29466(17) 0.29828(14) 0.0477(9) Uani 1 1 d . . .
H33 H 0.5124 0.2666 0.3055 0.057 Uiso 1 1 calc R . .
C34 C 0.41758(14) 0.26826(15) 0.29482(13) 0.0392(8) Uani 1 1 d . . .
H34 H 0.4146 0.2223 0.3005 0.047 Uiso 1 1 calc R . .
C35 C 0.23843(12) 0.22176(12) 0.40797(11) 0.0238(6) Uani 1 1 d . . .
H35A H 0.2098 0.1824 0.3913 0.029 Uiso 1 1 calc R . .
H35B H 0.2144 0.2598 0.3808 0.029 Uiso 1 1 calc R . .
C36 C 0.25260(12) 0.23465(14) 0.47617(12) 0.0267(7) Uani 1 1 d . . .
C37 C 0.24411(13) 0.29788(14) 0.49475(13) 0.0342(7) Uani 1 1 d . . .
H37 H 0.2266 0.3319 0.4637 0.041 Uiso 1 1 calc R . .
C38 C 0.26116(15) 0.31128(16) 0.55818(14) 0.0464(9) Uani 1 1 d . . .
H38 H 0.2548 0.3542 0.5703 0.056 Uiso 1 1 calc R . .
C39 C 0.28757(15) 0.26149(19) 0.60380(14) 0.0496(9) Uani 1 1 d . . .
H39 H 0.3001 0.2710 0.6473 0.060 Uiso 1 1 calc R . .
C40 C 0.29576(15) 0.19817(18) 0.58663(14) 0.0527(10) Uani 1 1 d . . .
H40 H 0.3131 0.1643 0.6179 0.063 Uiso 1 1 calc R . .
C41 C 0.27819(14) 0.18480(15) 0.52277(13) 0.0397(8) Uani 1 1 d . . .
H41 H 0.2836 0.1415 0.5107 0.048 Uiso 1 1 calc R . .
C42 C 0.25485(12) 0.10590(12) 0.26475(11) 0.0212(6) Uani 1 1 d . . .
H42A H 0.2975 0.1242 0.2975 0.025 Uiso 1 1 calc R . .
H42B H 0.2348 0.1386 0.2298 0.025 Uiso 1 1 calc R . .
C43 C 0.26853(12) 0.04339(12) 0.23826(11) 0.0201(6) Uani 1 1 d . . .
C44 C 0.25197(12) -0.01931(12) 0.25031(11) 0.0266(7) Uani 1 1 d . . .
H44 H 0.2276 -0.0238 0.2732 0.032 Uiso 1 1 calc R . .
C45 C 0.27099(13) -0.07608(13) 0.22887(12) 0.0325(7) Uani 1 1 d . . .
H45 H 0.2595 -0.1185 0.2374 0.039 Uiso 1 1 calc R . .
C46 C 0.30637(14) -0.06982(15) 0.19546(12) 0.0375(8) Uani 1 1 d . . .
H46 H 0.3203 -0.1079 0.1818 0.045 Uiso 1 1 calc R . .
C47 C 0.32153(13) -0.00754(15) 0.18187(12) 0.0357(7) Uani 1 1 d . . .
H47 H 0.3445 -0.0032 0.1576 0.043 Uiso 1 1 calc R . .
C48 C 0.30324(12) 0.04858(14) 0.20360(11) 0.0281(7) Uani 1 1 d . . .
H48 H 0.3146 0.0908 0.1946 0.034 Uiso 1 1 calc R . .
C49 C 0.15050(12) 0.38030(12) 0.12374(11) 0.0219(6) Uani 1 1 d . . .
C50 C 0.09597(12) 0.36974(12) 0.05885(11) 0.0247(6) Uani 1 1 d . . .
H50 H 0.0671 0.3336 0.0519 0.030 Uiso 1 1 calc R . .
C51 C 0.08469(12) 0.40888(13) 0.00832(11) 0.0247(6) Uani 1 1 d . . .
C52 C 0.13379(13) 0.46294(13) 0.01886(12) 0.0281(7) Uani 1 1 d . . .
C53 C 0.18624(12) 0.47873(12) 0.08625(11) 0.0224(6) Uani 1 1 d . . .
C54 C 0.19080(12) 0.43917(12) 0.13404(12) 0.0241(6) Uani 1 1 d . . .
H54 H 0.2220 0.4503 0.1767 0.029 Uiso 1 1 calc R . .
C55 C 0.02425(13) 0.39725(13) -0.05920(11) 0.0291(7) Uani 1 1 d . . .
C56 C -0.02374(13) 0.34467(14) -0.05777(11) 0.0366(8) Uani 1 1 d . . .
H56A H -0.0413 0.3592 -0.0293 0.055 Uiso 1 1 calc R . .
H56B H 0.0000 0.3030 -0.0421 0.055 Uiso 1 1 calc R . .
H56C H -0.0604 0.3384 -0.1010 0.055 Uiso 1 1 calc R . .
C57 C 0.04989(14) 0.37237(15) -0.10426(12) 0.0458(9) Uani 1 1 d . . .
H57A H 0.0124 0.3649 -0.1468 0.069 Uiso 1 1 calc R . .
H57B H 0.0740 0.3310 -0.0877 0.069 Uiso 1 1 calc R . .
H57C H 0.0796 0.4053 -0.1072 0.069 Uiso 1 1 calc R . .
C58 C -0.01631(14) 0.46177(14) -0.08604(12) 0.0527(10) Uani 1 1 d . . .
H58A H -0.0325 0.4773 -0.0568 0.079 Uiso 1 1 calc R . .
H58B H -0.0541 0.4531 -0.1281 0.079 Uiso 1 1 calc R . .
H58C H 0.0121 0.4955 -0.0901 0.079 Uiso 1 1 calc R . .
C59 C 0.23520(13) 0.53615(13) 0.09832(11) 0.0266(7) Uani 1 1 d . . .
C60 C 0.28497(13) 0.54471(13) 0.17032(12) 0.0419(9) Uani 1 1 d . . .
H60A H 0.2607 0.5539 0.1941 0.063 Uiso 1 1 calc R . .
H60B H 0.3149 0.5814 0.1757 0.063 Uiso 1 1 calc R . .
H60C H 0.3108 0.5042 0.1866 0.063 Uiso 1 1 calc R . .
C61 C 0.19655(14) 0.60218(13) 0.07343(13) 0.0436(9) Uani 1 1 d . . .
H61A H 0.1700 0.6106 0.0951 0.065 Uiso 1 1 calc R . .
H61B H 0.1673 0.5991 0.0272 0.065 Uiso 1 1 calc R . .
H61C H 0.2281 0.6383 0.0823 0.065 Uiso 1 1 calc R . .
C62 C 0.27702(14) 0.52195(15) 0.06454(14) 0.0472(9) Uani 1 1 d . . .
H62A H 0.3079 0.5584 0.0722 0.071 Uiso 1 1 calc R . .
H62B H 0.2478 0.5173 0.0185 0.071 Uiso 1 1 calc R . .
H62C H 0.3020 0.4811 0.0814 0.071 Uiso 1 1 calc R . .
C63 C 0.36601(12) 0.37487(12) 0.46192(11) 0.0208(6) Uani 1 1 d . . .
C64 C 0.36465(12) 0.44630(12) 0.45659(11) 0.0235(6) Uani 1 1 d . . .
H64 H 0.3412 0.4654 0.4153 0.028 Uiso 1 1 calc R . .
C65 C 0.39549(12) 0.48737(12) 0.50824(11) 0.0231(6) Uani 1 1 d . . .
C66 C 0.43051(13) 0.45741(13) 0.57408(12) 0.0273(7) Uani 1 1 d . . .
C67 C 0.43912(12) 0.38435(12) 0.58010(11) 0.0236(6) Uani 1 1 d . . .
C68 C 0.40724(12) 0.34734(12) 0.52585(11) 0.0233(6) Uani 1 1 d . . .
H68 H 0.4121 0.3009 0.5298 0.028 Uiso 1 1 calc R . .
C69 C 0.39678(13) 0.56275(12) 0.50111(12) 0.0295(7) Uani 1 1 d . . .
C70 C 0.36306(17) 0.58335(14) 0.43042(13) 0.0662(13) Uani 1 1 d . . .
H70A H 0.3645 0.6314 0.4274 0.099 Uiso 1 1 calc R . .
H70B H 0.3168 0.5686 0.4096 0.099 Uiso 1 1 calc R . .
H70C H 0.3863 0.5632 0.4091 0.099 Uiso 1 1 calc R . .
C71 C 0.35951(14) 0.59692(14) 0.53273(15) 0.0532(9) Uani 1 1 d . . .
H71A H 0.3605 0.6447 0.5276 0.080 Uiso 1 1 calc R . .
H71B H 0.3809 0.5860 0.5784 0.080 Uiso 1 1 calc R . .
H71C H 0.3134 0.5818 0.5124 0.080 Uiso 1 1 calc R . .
C72 C 0.46976(13) 0.58837(13) 0.53318(13) 0.0409(8) Uani 1 1 d . . .
H72A H 0.4698 0.6363 0.5281 0.061 Uiso 1 1 calc R . .
H72B H 0.4936 0.5676 0.5127 0.061 Uiso 1 1 calc R . .
H72C H 0.4917 0.5773 0.5788 0.061 Uiso 1 1 calc R . .
C73 C 0.48170(13) 0.35312(13) 0.64727(12) 0.0291(7) Uani 1 1 d . . .
C74 C 0.55346(13) 0.38213(15) 0.68084(13) 0.0516(10) Uani 1 1 d . . .
H74A H 0.5789 0.3614 0.7228 0.077 Uiso 1 1 calc R . .
H74B H 0.5513 0.4298 0.6863 0.077 Uiso 1 1 calc R . .
H74C H 0.5751 0.3734 0.6544 0.077 Uiso 1 1 calc R . .
C75 C 0.44770(15) 0.36606(14) 0.68834(12) 0.0426(8) Uani 1 1 d . . .
H75A H 0.4741 0.3466 0.7308 0.064 Uiso 1 1 calc R . .
H75B H 0.4035 0.3462 0.6679 0.064 Uiso 1 1 calc R . .
H75C H 0.4438 0.4137 0.6926 0.064 Uiso 1 1 calc R . .
C76 C 0.48761(14) 0.27761(13) 0.64263(12) 0.0404(8) Uani 1 1 d . . .
H76A H 0.5148 0.2594 0.6855 0.061 Uiso 1 1 calc R . .
H76B H 0.5084 0.2678 0.6157 0.061 Uiso 1 1 calc R . .
H76C H 0.4434 0.2578 0.6237 0.061 Uiso 1 1 calc R . .
C77 C 0.33934(12) 0.03421(12) 0.45153(11) 0.0212(6) Uani 1 1 d . . .
C78 C 0.39702(12) 0.04811(12) 0.51433(11) 0.0230(6) Uani 1 1 d . . .
H78 H 0.4085 0.0929 0.5259 0.028 Uiso 1 1 calc R . .
C79 C 0.43467(11) 0.00100(12) 0.55653(11) 0.0198(6) Uani 1 1 d . . .
C80 C 0.41898(13) -0.07000(13) 0.53653(12) 0.0275(7) Uani 1 1 d . . .
C81 C 0.35741(12) -0.08580(12) 0.47415(11) 0.0221(6) Uani 1 1 d . . .
C82 C 0.32090(12) -0.03470(12) 0.43615(11) 0.0224(6) Uani 1 1 d . . .
H82 H 0.2816 -0.0447 0.3979 0.027 Uiso 1 1 calc R . .
C83 C 0.49243(12) 0.01803(13) 0.62351(11) 0.0251(6) Uani 1 1 d . . .
C84 C 0.49745(13) 0.09326(13) 0.63600(11) 0.0365(8) Uani 1 1 d . . .
H84A H 0.5344 0.1024 0.6784 0.055 Uiso 1 1 calc R . .
H84B H 0.4561 0.1092 0.6340 0.055 Uiso 1 1 calc R . .
H84C H 0.5049 0.1157 0.6034 0.055 Uiso 1 1 calc R . .
C85 C 0.55991(12) -0.00432(15) 0.62997(12) 0.0426(9) Uani 1 1 d . . .
H85A H 0.5953 0.0070 0.6727 0.064 Uiso 1 1 calc R . .
H85B H 0.5678 0.0180 0.5976 0.064 Uiso 1 1 calc R . .
H85C H 0.5593 -0.0521 0.6238 0.064 Uiso 1 1 calc R . .
C86 C 0.48079(14) -0.01527(14) 0.67600(11) 0.0409(8) Uani 1 1 d . . .
H86A H 0.5176 -0.0047 0.7182 0.061 Uiso 1 1 calc R . .
H86B H 0.4782 -0.0631 0.6698 0.061 Uiso 1 1 calc R . .
H86C H 0.4392 0.0008 0.6733 0.061 Uiso 1 1 calc R . .
C87 C 0.33873(13) -0.15875(13) 0.45440(12) 0.0284(7) Uani 1 1 d . . .
C88 C 0.39433(14) -0.19360(14) 0.44683(14) 0.0465(9) Uani 1 1 d . . .
H88A H 0.3820 -0.2397 0.4348 0.070 Uiso 1 1 calc R . .
H88B H 0.4355 -0.1918 0.4874 0.070 Uiso 1 1 calc R . .
H88C H 0.4008 -0.1715 0.4135 0.070 Uiso 1 1 calc R . .
C89 C 0.32691(14) -0.19439(13) 0.50558(13) 0.0430(8) Uani 1 1 d . . .
H89A H 0.2914 -0.1721 0.5102 0.065 Uiso 1 1 calc R . .
H89B H 0.3677 -0.1935 0.5466 0.065 Uiso 1 1 calc R . .
H89C H 0.3141 -0.2402 0.4925 0.065 Uiso 1 1 calc R . .
C90 C 0.27319(13) -0.16399(13) 0.38958(12) 0.0398(8) Uani 1 1 d . . .
H90A H 0.2373 -0.1419 0.3936 0.060 Uiso 1 1 calc R . .
H90B H 0.2618 -0.2105 0.3789 0.060 Uiso 1 1 calc R . .
H90C H 0.2794 -0.1429 0.3556 0.060 Uiso 1 1 calc R . .
C91 C 0.04722(12) 0.05761(12) 0.15119(11) 0.0225(6) Uani 1 1 d . . .
C92 C 0.04505(13) -0.01076(13) 0.16934(12) 0.0272(7) Uani 1 1 d . . .
H92 H 0.0806 -0.0267 0.2079 0.033 Uiso 1 1 calc R . .
C93 C -0.00587(13) -0.05303(13) 0.13338(12) 0.0296(7) Uani 1 1 d . . .
C94 C -0.06337(15) -0.02867(16) 0.07229(13) 0.0448(9) Uani 1 1 d . . .
C95 C -0.06178(13) 0.04057(14) 0.05247(11) 0.0301(7) Uani 1 1 d . . .
C96 C -0.00840(12) 0.07960(13) 0.09044(11) 0.0272(7) Uani 1 1 d . . .
H96 H -0.0074 0.1233 0.0766 0.033 Uiso 1 1 calc R . .
C97 C -0.00476(16) -0.12558(14) 0.15399(14) 0.0410(8) Uani 1 1 d . . .
C98 C 0.05919(15) -0.14164(15) 0.21759(16) 0.0628(11) Uani 1 1 d . . .
H98A H 0.0618 -0.1125 0.2516 0.094 Uiso 1 1 calc R . .
H98B H 0.0982 -0.1350 0.2115 0.094 Uiso 1 1 calc R . .
H98C H 0.0577 -0.1876 0.2296 0.094 Uiso 1 1 calc R . .
C99 C -0.06564(15) -0.13933(16) 0.16384(14) 0.0613(11) Uani 1 1 d . . .
H99A H -0.0647 -0.1100 0.1971 0.092 Uiso 1 1 calc R . .
H99B H -0.0646 -0.1852 0.1770 0.092 Uiso 1 1 calc R . .
H99C H -0.1062 -0.1315 0.1237 0.092 Uiso 1 1 calc R . .
C100 C -0.0084(2) -0.17272(17) 0.10166(18) 0.1141(19) Uani 1 1 d . . .
H10A H -0.0074 -0.2183 0.1155 0.171 Uiso 1 1 calc R . .
H10B H 0.0296 -0.1649 0.0941 0.171 Uiso 1 1 calc R . .
H10C H -0.0495 -0.1649 0.0621 0.171 Uiso 1 1 calc R . .
C101 C -0.12152(13) 0.06643(15) -0.01004(12) 0.0346(8) Uani 1 1 d . . .
C102 C -0.12716(14) 0.02588(15) -0.06737(12) 0.0502(10) Uani 1 1 d . . .
H10D H -0.0857 0.0292 -0.0697 0.075 Uiso 1 1 calc R . .
H10E H -0.1637 0.0430 -0.1070 0.075 Uiso 1 1 calc R . .
H10F H -0.1357 -0.0203 -0.0619 0.075 Uiso 1 1 calc R . .
C103 C -0.18699(14) 0.0617(2) -0.00652(14) 0.0775(14) Uani 1 1 d . . .
H10G H -0.1833 0.0876 0.0299 0.116 Uiso 1 1 calc R . .
H10H H -0.1959 0.0156 -0.0011 0.116 Uiso 1 1 calc R . .
H10I H -0.2233 0.0791 -0.0461 0.116 Uiso 1 1 calc R . .
C104 C -0.11190(15) 0.13923(16) -0.02206(13) 0.0608(11) Uani 1 1 d . . .
H10J H -0.0706 0.1441 -0.0245 0.091 Uiso 1 1 calc R . .
H10K H -0.1098 0.1662 0.0131 0.091 Uiso 1 1 calc R . .
H10L H -0.1492 0.1537 -0.0624 0.091 Uiso 1 1 calc R . .
C111 C 0.28502(19) 0.74018(17) 0.2297(2) 0.0917(14) Uani 1 1 d . . .
H11A H 0.3202 0.7121 0.2611 0.137 Uiso 1 1 calc R . .
H11B H 0.2944 0.7863 0.2431 0.137 Uiso 1 1 calc R . .
H11C H 0.2831 0.7348 0.1878 0.137 Uiso 1 1 calc R . .
C112 C 0.21779(18) 0.72012(17) 0.22524(16) 0.0664(12) Uani 1 1 d . . .
H11D H 0.1966 0.7596 0.2322 0.080 Uiso 1 1 calc R . .
H11E H 0.1884 0.7035 0.1816 0.080 Uiso 1 1 calc R . .
C113 C 0.22448(18) 0.66751(16) 0.27367(16) 0.0630(11) Uani 1 1 d . . .
H11F H 0.2476 0.6868 0.3171 0.076 Uiso 1 1 calc R . .
H11G H 0.2524 0.6313 0.2717 0.076 Uiso 1 1 calc R . .
C114 C 0.15862(18) 0.63885(18) 0.26328(15) 0.0620(11) Uani 1 1 d . . .
H11H H 0.1314 0.6748 0.2670 0.074 Uiso 1 1 calc R . .
H11I H 0.1347 0.6213 0.2192 0.074 Uiso 1 1 calc R . .
C115 C 0.16493(19) 0.58476(17) 0.30954(17) 0.0705(12) Uani 1 1 d . . .
H11J H 0.1869 0.6030 0.3534 0.085 Uiso 1 1 calc R . .
H11K H 0.1941 0.5499 0.3074 0.085 Uiso 1 1 calc R . .
C116 C 0.10015(19) 0.55358(18) 0.29777(17) 0.0768(12) Uani 1 1 d . . .
H11L H 0.1088 0.5193 0.3298 0.115 Uiso 1 1 calc R . .
H11M H 0.0785 0.5340 0.2549 0.115 Uiso 1 1 calc R . .
H11N H 0.0712 0.5873 0.3009 0.115 Uiso 1 1 calc R . .

loop_
_atom_site_aniso_label
_atom_site_aniso_U_11
_atom_site_aniso_U_22
_atom_site_aniso_U_33
_atom_site_aniso_U_23
_atom_site_aniso_U_13
_atom_site_aniso_U_12
N1 0.0211(12) 0.0211(12) 0.0161(11) -0.0018(9) 0.0063(10) 0.0002(10)
N2 0.0259(12) 0.0180(11) 0.0159(11) -0.0001(9) 0.0084(10) 0.0031(10)
N3 0.0177(11) 0.0175(11) 0.0187(11) -0.0012(9) 0.0067(9) 0.0004(9)
N4 0.0174(11) 0.0172(11) 0.0184(11) 0.0022(9) 0.0063(10) 0.0003(9)
O1 0.0563(14) 0.0409(13) 0.0250(10) 0.0043(9) 0.0146(10) -0.0151(11)
O2 0.0751(16) 0.0269(12) 0.0279(11) -0.0101(9) 0.0155(11) -0.0111(11)
O3 0.0377(12) 0.0233(11) 0.0417(12) 0.0067(9) 0.0026(10) 0.0095(9)
O4 0.099(2) 0.083(2) 0.0463(14) 0.0050(13) -0.0111(14) -0.0694(17)
C1 0.0220(14) 0.0207(15) 0.0171(13) -0.0032(11) 0.0043(12) -0.0020(12)
C2 0.0295(15) 0.0225(15) 0.0178(13) -0.0045(11) 0.0091(12) -0.0031(12)
C3 0.0305(16) 0.0243(15) 0.0155(13) 0.0019(11) 0.0078(12) -0.0009(13)
C4 0.0255(15) 0.0223(14) 0.0146(13) 0.0035(11) 0.0070(12) 0.0001(12)
C5 0.0220(14) 0.0199(14) 0.0208(14) -0.0011(11) 0.0079(12) 0.0002(12)
C6 0.0223(14) 0.0177(13) 0.0189(13) 0.0026(11) 0.0069(12) -0.0008(12)
C7 0.0308(16) 0.0181(14) 0.0212(14) 0.0025(11) 0.0072(13) 0.0039(12)
C8 0.0284(15) 0.0171(14) 0.0214(14) -0.0045(11) 0.0082(13) -0.0009(12)
C9 0.0250(15) 0.0164(13) 0.0186(13) -0.0022(11) 0.0098(12) -0.0019(12)
C10 0.0250(14) 0.0184(14) 0.0166(13) 0.0011(11) 0.0091(12) -0.0007(12)
C11 0.0215(14) 0.0166(13) 0.0116(12) -0.0017(10) 0.0028(12) -0.0012(11)
C12 0.0220(14) 0.0212(14) 0.0193(14) -0.0023(11) 0.0055(12) -0.0048(12)
C13 0.0216(14) 0.0205(14) 0.0171(13) -0.0003(11) 0.0057(12) 0.0028(12)
C14 0.0220(14) 0.0190(14) 0.0134(13) 0.0020(11) 0.0048(12) 0.0032(12)
C15 0.0205(14) 0.0181(14) 0.0190(13) -0.0017(11) 0.0061(12) -0.0004(11)
C16 0.0236(15) 0.0156(13) 0.0185(14) 0.0024(11) 0.0084(12) 0.0029(11)
C17 0.0250(15) 0.0228(15) 0.0203(14) 0.0035(11) 0.0101(12) -0.0009(12)
C18 0.0205(14) 0.0253(15) 0.0252(14) 0.0001(12) 0.0097(13) -0.0044(12)
C19 0.0153(13) 0.0208(14) 0.0193(14) 0.0001(11) 0.0048(12) -0.0026(11)
C20 0.0196(14) 0.0210(14) 0.0191(14) -0.0003(11) 0.0075(12) 0.0021(11)
C21 0.0307(16) 0.0199(14) 0.0245(14) -0.0004(11) 0.0149(13) -0.0004(12)
C22 0.0294(16) 0.0280(16) 0.0229(14) -0.0033(12) 0.0143(13) 0.0009(13)
C23 0.0401(19) 0.0355(18) 0.0502(19) -0.0044(15) 0.0258(16) -0.0024(15)
C24 0.0320(18) 0.052(2) 0.065(2) -0.0127(18) 0.0248(18) -0.0075(17)
C25 0.0324(19) 0.063(3) 0.046(2) 0.0036(18) 0.0141(16) 0.0090(18)
C26 0.0384(19) 0.053(2) 0.0428(19) 0.0159(16) 0.0189(16) 0.0130(17)
C27 0.0310(17) 0.0373(18) 0.0389(17) 0.0089(14) 0.0185(15) 0.0064(14)
C28 0.0299(15) 0.0178(14) 0.0215(14) -0.0048(11) 0.0116(12) -0.0014(12)
C29 0.0297(16) 0.0272(16) 0.0182(14) -0.0040(12) 0.0102(13) -0.0046(13)
C30 0.0328(17) 0.0305(17) 0.0263(15) 0.0017(13) 0.0082(14) -0.0030(14)
C31 0.0414(19) 0.044(2) 0.0355(17) -0.0009(15) 0.0144(16) -0.0158(17)
C32 0.042(2) 0.062(2) 0.046(2) -0.0155(18) 0.0277(17) -0.0191(18)
C33 0.0349(19) 0.058(2) 0.058(2) -0.0181(18) 0.0287(17) -0.0041(17)
C34 0.0366(18) 0.0321(18) 0.0521(19) -0.0098(15) 0.0236(16) -0.0010(15)
C35 0.0201(14) 0.0206(14) 0.0266(15) 0.0025(11) 0.0075(12) 0.0012(12)
C36 0.0232(15) 0.0325(17) 0.0240(15) 0.0006(13) 0.0107(13) 0.0012(13)
C37 0.0367(18) 0.0354(18) 0.0333(17) -0.0053(14) 0.0188(15) -0.0059(14)
C38 0.063(2) 0.049(2) 0.0398(18) -0.0164(16) 0.0346(18) -0.0194(18)
C39 0.048(2) 0.081(3) 0.0270(17) -0.0092(18) 0.0234(16) -0.016(2)
C40 0.052(2) 0.077(3) 0.0347(19) 0.0199(18) 0.0246(17) 0.020(2)
C41 0.048(2) 0.0420(19) 0.0369(17) 0.0086(15) 0.0269(16) 0.0118(16)
C42 0.0164(13) 0.0218(15) 0.0199(13) 0.0023(11) 0.0039(12) -0.0018(11)
C43 0.0159(13) 0.0222(14) 0.0156(13) 0.0005(11) 0.0021(11) 0.0012(11)
C44 0.0280(15) 0.0238(15) 0.0219(14) -0.0028(12) 0.0067(13) 0.0006(12)
C45 0.0390(18) 0.0219(16) 0.0335(16) -0.0006(13) 0.0146(15) 0.0001(13)
C46 0.0373(18) 0.040(2) 0.0280(16) -0.0110(14) 0.0099(15) 0.0042(15)
C47 0.0384(18) 0.045(2) 0.0271(16) -0.0078(14) 0.0179(14) 0.0002(16)
C48 0.0266(15) 0.0324(17) 0.0258(15) -0.0032(12) 0.0128(13) -0.0062(13)
C49 0.0231(14) 0.0211(14) 0.0199(14) 0.0004(11) 0.0088(12) 0.0029(12)
C50 0.0271(15) 0.0230(15) 0.0213(14) -0.0002(12) 0.0093(13) -0.0023(12)
C51 0.0269(15) 0.0255(15) 0.0203(14) -0.0006(12) 0.0100(13) -0.0002(12)
C52 0.0357(17) 0.0259(16) 0.0234(15) 0.0052(12) 0.0146(14) 0.0002(13)
C53 0.0278(15) 0.0184(14) 0.0193(14) 0.0003(11) 0.0098(13) 0.0009(12)
C54 0.0255(15) 0.0210(15) 0.0208(14) -0.0015(11) 0.0068(12) 0.0009(12)
C55 0.0318(16) 0.0308(17) 0.0222(15) -0.0019(12) 0.0107(13) -0.0045(13)
C56 0.0306(16) 0.051(2) 0.0209(15) -0.0047(14) 0.0063(13) -0.0099(15)
C57 0.049(2) 0.062(2) 0.0272(16) -0.0102(15) 0.0187(15) -0.0153(17)
C58 0.051(2) 0.045(2) 0.0294(17) 0.0009(15) -0.0084(16) 0.0042(17)
C59 0.0320(16) 0.0227(15) 0.0244(15) -0.0001(12) 0.0127(13) -0.0052(13)
C60 0.0428(19) 0.0352(18) 0.0363(17) -0.0005(14) 0.0093(15) -0.0157(15)
C61 0.048(2) 0.0266(17) 0.0459(19) 0.0050(14) 0.0135(16) -0.0056(15)
C62 0.048(2) 0.045(2) 0.057(2) -0.0101(16) 0.0313(17) -0.0149(16)
C63 0.0207(14) 0.0174(14) 0.0232(14) 0.0003(11) 0.0094(12) -0.0007(11)
C64 0.0238(15) 0.0194(14) 0.0223(14) 0.0021(11) 0.0067(12) -0.0006(12)
C65 0.0233(14) 0.0177(14) 0.0256(14) -0.0008(12) 0.0093(13) 0.0000(12)
C66 0.0272(16) 0.0239(15) 0.0261(15) -0.0045(12) 0.0088(13) -0.0068(13)
C67 0.0261(15) 0.0192(14) 0.0226(14) -0.0012(11) 0.0092(13) -0.0034(12)
C68 0.0280(15) 0.0162(14) 0.0234(14) 0.0005(11) 0.0103(13) -0.0002(12)
C69 0.0332(17) 0.0178(14) 0.0313(16) -0.0032(12) 0.0100(14) -0.0004(13)
C70 0.096(3) 0.0195(17) 0.049(2) 0.0116(15) 0.006(2) -0.0093(18)
C71 0.048(2) 0.0271(18) 0.094(3) -0.0116(17) 0.0407(19) 0.0009(15)
C72 0.0451(19) 0.0278(17) 0.0558(19) -0.0057(15) 0.0288(16) -0.0127(15)
C73 0.0346(17) 0.0238(15) 0.0228(15) -0.0012(12) 0.0084(14) -0.0015(13)
C74 0.043(2) 0.054(2) 0.0367(18) 0.0030(16) 0.0010(16) -0.0102(17)
C75 0.066(2) 0.0361(19) 0.0261(16) -0.0037(13) 0.0217(16) -0.0034(16)
C76 0.056(2) 0.0298(17) 0.0223(15) 0.0048(13) 0.0078(15) 0.0089(15)
C77 0.0220(14) 0.0176(14) 0.0213(14) -0.0003(11) 0.0080(12) -0.0006(11)
C78 0.0251(15) 0.0213(14) 0.0232(14) 0.0004(11) 0.0118(13) -0.0016(12)
C79 0.0181(13) 0.0206(14) 0.0187(13) 0.0017(11) 0.0070(12) 0.0023(11)
C80 0.0287(16) 0.0250(16) 0.0273(15) 0.0081(12) 0.0119(14) 0.0057(13)
C81 0.0199(14) 0.0200(14) 0.0240(14) 0.0013(11) 0.0083(12) -0.0004(12)
C82 0.0201(14) 0.0221(15) 0.0200(14) -0.0002(11) 0.0052(12) -0.0003(12)
C83 0.0227(15) 0.0291(16) 0.0179(14) 0.0020(12) 0.0050(12) 0.0033(12)
C84 0.0367(17) 0.0340(18) 0.0216(15) -0.0031(13) -0.0003(14) -0.0039(14)
C85 0.0278(17) 0.056(2) 0.0332(17) -0.0129(15) 0.0059(14) 0.0050(15)
C86 0.0461(19) 0.0432(19) 0.0267(16) 0.0075(14) 0.0115(15) -0.0004(16)
C87 0.0279(16) 0.0185(15) 0.0342(16) 0.0005(12) 0.0110(14) 0.0001(12)
C88 0.050(2) 0.0264(17) 0.066(2) -0.0120(15) 0.0296(17) -0.0005(15)
C89 0.057(2) 0.0205(16) 0.0491(19) 0.0058(14) 0.0233(16) -0.0039(15)
C90 0.0488(19) 0.0234(16) 0.0417(17) -0.0070(13) 0.0167(16) -0.0083(14)
C91 0.0210(14) 0.0241(15) 0.0185(14) -0.0008(11) 0.0062(12) -0.0012(12)
C92 0.0320(16) 0.0236(15) 0.0281(15) 0.0007(12) 0.0160(13) 0.0012(13)
C93 0.0395(17) 0.0256(16) 0.0284(16) -0.0048(13) 0.0198(14) -0.0110(14)
C94 0.048(2) 0.051(2) 0.0272(17) -0.0076(15) 0.0111(16) -0.0256(17)
C95 0.0281(16) 0.0399(18) 0.0211(15) -0.0055(13) 0.0106(13) -0.0071(14)
C96 0.0242(15) 0.0319(16) 0.0221(15) -0.0027(12) 0.0081(13) -0.0033(13)
C97 0.057(2) 0.0307(18) 0.0445(18) -0.0054(14) 0.0319(17) -0.0163(16)
C98 0.059(2) 0.0309(19) 0.100(3) 0.0193(19) 0.039(2) -0.0001(17)
C99 0.061(2) 0.064(3) 0.059(2) 0.0093(18) 0.0289(19) -0.027(2)
C100 0.249(6) 0.032(2) 0.128(3) -0.035(2) 0.144(4) -0.041(3)
C101 0.0224(16) 0.056(2) 0.0193(15) -0.0105(14) 0.0048(13) -0.0030(15)
C102 0.047(2) 0.068(2) 0.0264(16) -0.0094(16) 0.0098(16) 0.0070(18)
C103 0.0244(18) 0.168(4) 0.037(2) -0.015(2) 0.0118(16) -0.004(2)
C104 0.051(2) 0.064(3) 0.0349(19) 0.0074(17) -0.0063(17) 0.0195(19)
C111 0.097(3) 0.042(2) 0.150(4) -0.017(2) 0.070(3) 0.000(2)
C112 0.078(3) 0.046(2) 0.066(2) -0.0054(19) 0.026(2) -0.004(2)
C113 0.075(3) 0.039(2) 0.065(2) -0.0050(19) 0.025(2) 0.007(2)
C114 0.072(3) 0.064(3) 0.047(2) 0.0032(19) 0.026(2) 0.006(2)
C115 0.088(3) 0.047(2) 0.070(3) -0.002(2) 0.032(2) 0.009(2)
C116 0.091(3) 0.066(3) 0.089(3) 0.007(2) 0.055(3) 0.019(2)

loop_
_geom_bond_atom_site_label_1
_geom_bond_atom_site_label_2
_geom_bond_distance
_geom_bond_site_symmetry_2
_geom_bond_publ_flag
N1 C4 1.391(3) . ?
N1 C1 1.402(3) . ?
N1 C21 1.469(3) . ?
N2 C9 1.396(3) . ?
N2 C6 1.399(3) . ?
N2 C28 1.463(3) . ?
N3 C11 1.385(3) . ?
N3 C14 1.403(3) . ?
N3 C35 1.477(3) . ?
N4 C16 1.389(3) . ?
N4 C19 1.405(3) . ?
N4 C42 1.452(3) . ?
O1 C52 1.235(3) . ?
O2 C66 1.241(3) . ?
O3 C80 1.249(3) . ?
O4 C94 1.239(3) . ?
C1 C2 1.362(3) . ?
C1 C20 1.454(3) . ?
C2 C3 1.403(3) . ?
C3 C4 1.385(3) . ?
C4 C5 1.456(3) . ?
C5 C49 1.382(3) . ?
C5 C6 1.469(3) . ?
C6 C7 1.378(3) . ?
C7 C8 1.408(3) . ?
C8 C9 1.392(3) . ?
C9 C10 1.475(3) . ?
C10 C63 1.390(3) . ?
C10 C11 1.466(3) . ?
C11 C12 1.387(3) . ?
C12 C13 1.400(3) . ?
C13 C14 1.401(3) . ?
C14 C15 1.457(3) . ?
C15 C77 1.387(3) . ?
C15 C16 1.485(3) . ?
C16 C17 1.381(3) . ?
C17 C18 1.417(3) . ?
C18 C19 1.367(3) . ?
C19 C20 1.473(3) . ?
C20 C91 1.392(3) . ?
C21 C22 1.537(3) . ?
C22 C27 1.386(3) . ?
C22 C23 1.390(4) . ?
C23 C24 1.419(4) . ?
C24 C25 1.369(4) . ?
C25 C26 1.384(4) . ?
C26 C27 1.403(3) . ?
C28 C29 1.516(3) . ?
C29 C30 1.388(3) . ?
C29 C34 1.390(3) . ?
C30 C31 1.391(4) . ?
C31 C32 1.379(4) . ?
C32 C33 1.380(4) . ?
C33 C34 1.401(4) . ?
C35 C36 1.499(3) . ?
C36 C37 1.386(3) . ?
C36 C41 1.392(3) . ?
C37 C38 1.377(3) . ?
C38 C39 1.379(4) . ?
C39 C40 1.374(4) . ?
C40 C41 1.384(4) . ?
C42 C43 1.498(3) . ?
C43 C48 1.377(3) . ?
C43 C44 1.382(3) . ?
C44 C45 1.395(3) . ?
C45 C46 1.367(4) . ?
C46 C47 1.375(4) . ?
C47 C48 1.380(3) . ?
C49 C54 1.444(3) . ?
C49 C50 1.454(3) . ?
C50 C51 1.344(3) . ?
C51 C52 1.490(3) . ?
C51 C55 1.547(3) . ?
C52 C53 1.497(3) . ?
C53 C54 1.339(3) . ?
C53 C59 1.532(3) . ?
C55 C57 1.512(4) . ?
C55 C56 1.528(3) . ?
C55 C58 1.542(3) . ?
C59 C62 1.523(4) . ?
C59 C60 1.536(3) . ?
C59 C61 1.545(3) . ?
C63 C64 1.440(3) . ?
C63 C68 1.452(3) . ?
C64 C65 1.356(3) . ?
C65 C66 1.491(3) . ?
C65 C69 1.526(3) . ?
C66 C67 1.479(3) . ?
C67 C68 1.352(3) . ?
C67 C73 1.541(3) . ?
C69 C70 1.520(3) . ?
C69 C71 1.526(4) . ?
C69 C72 1.547(3) . ?
C73 C75 1.514(4) . ?
C73 C76 1.532(3) . ?
C73 C74 1.548(4) . ?
C77 C82 1.443(3) . ?
C77 C78 1.463(3) . ?
C78 C79 1.345(3) . ?
C79 C80 1.492(3) . ?
C79 C83 1.536(3) . ?
C80 C81 1.505(3) . ?
C81 C82 1.356(3) . ?
C81 C87 1.536(3) . ?
C83 C86 1.531(3) . ?
C83 C85 1.531(4) . ?
C83 C84 1.534(3) . ?
C87 C88 1.524(4) . ?
C87 C89 1.527(4) . ?
C87 C90 1.549(3) . ?
C91 C92 1.447(3) . ?
C91 C96 1.456(3) . ?
C92 C93 1.359(3) . ?
C93 C94 1.493(4) . ?
C93 C97 1.533(4) . ?
C94 C95 1.473(4) . ?
C95 C96 1.362(3) . ?
C95 C101 1.543(3) . ?
C97 C100 1.523(4) . ?
C97 C99 1.529(4) . ?
C97 C98 1.546(4) . ?
C101 C104 1.525(4) . ?
C101 C102 1.526(4) . ?
C101 C103 1.528(4) . ?
C111 C112 1.531(5) . ?
C112 C113 1.507(4) . ?
C113 C114 1.509(5) . ?
C114 C115 1.495(4) . ?
C115 C116 1.497(5) . ?

loop_
_cod_related_entry_id
_cod_related_entry_database
_cod_related_entry_code
1 ChemSpider 21155232
